data_8102156
loop_
_publ_author_name
'Tan, Da-Jin'
'Zhang, Zun-Ting'

_publ_section_title
;
Crystal structure of 3'-nitro-4',7-dihydroxyisoflavone, C~15~H~9~NO~6~
;
_journal_issue 3
_journal_name_full 'Zeitschrift f\"ur Kristallographie - New Crystal Structures'
_journal_page_first 293
_journal_page_last 294
_journal_volume 222
_journal_year 2007
_chemical_formula_moiety 'C15 H9 N O6'
_chemical_formula_sum 'C15 H9 N O6'
_chemical_formula_weight 299.23
_chemical_melting_point 418
_chemical_name_systematic
;
 3'-nitro-4',7-dihydroxyisoflavone
;
_space_group_IT_number 2
_symmetry_cell_setting triclinic
_symmetry_space_group_name_Hall '-P 1'
_symmetry_space_group_name_H-M 'P -1'
_atom_sites_solution_hydrogens geom
_atom_sites_solution_primary direct
_atom_sites_solution_secondary difmap
_audit_creation_method SHELXL-97
_cell_angle_alpha 87.853(6)
_cell_angle_beta 69.680(6)
_cell_angle_gamma 71.245(6)
_cell_formula_units_Z 2
_cell_length_a 7.886(3)
_cell_length_b 8.046(3)
_cell_length_c 11.116(4)
_cell_measurement_reflns_used 597
_cell_measurement_temperature 296(2)
_cell_measurement_theta_max 25.10
_cell_measurement_theta_min 1.96
_cell_volume 624.1(4)
_computing_cell_refinement 'Bruker SMART'
_computing_data_collection 'Bruker SMART'
_computing_data_reduction 'Bruker SAINT'
_computing_molecular_graphics 'Bruker SHELXTL'
_computing_publication_material 'Bruker SHELXTL'
_computing_structure_refinement 'SHELXL-97 (Sheldrick, 1997)'
_computing_structure_solution 'SHELXS-97 (Sheldrick, 1990)'
_diffrn_ambient_temperature 296(2)
_diffrn_measured_fraction_theta_full 0.983
_diffrn_measured_fraction_theta_max 0.983
_diffrn_measurement_device_type 'Bruker SMART CCD'
_diffrn_measurement_method phi/omega
_diffrn_radiation_monochromator graphite
_diffrn_radiation_source 'fine-focus sealed tube'
_diffrn_radiation_type MoK\a
_diffrn_radiation_wavelength 0.71073
_diffrn_reflns_av_R_equivalents 0.0288
_diffrn_reflns_av_sigmaI/netI 0.0975
_diffrn_reflns_limit_h_max 9
_diffrn_reflns_limit_h_min -8
_diffrn_reflns_limit_k_max 8
_diffrn_reflns_limit_k_min -9
_diffrn_reflns_limit_l_max 13
_diffrn_reflns_limit_l_min -13
_diffrn_reflns_number 3180
_diffrn_reflns_theta_full 25.09
_diffrn_reflns_theta_max 25.09
_diffrn_reflns_theta_min 1.96
_diffrn_standards_decay_% 0
_diffrn_standards_interval_count 100
_diffrn_standards_number 0
_exptl_absorpt_coefficient_mu 0.126
_exptl_absorpt_correction_T_max 0.994
_exptl_absorpt_correction_T_min 0.960
_exptl_absorpt_correction_type multi-scan
_exptl_absorpt_process_details 'sadabs; Bruker, 1999'
_exptl_crystal_colour yellow
_exptl_crystal_density_diffrn 1.592
_exptl_crystal_density_method 'not measured'
_exptl_crystal_description needle
_exptl_crystal_F_000 308
_exptl_crystal_size_max 0.38
_exptl_crystal_size_mid 0.21
_exptl_crystal_size_min 0.05
_refine_diff_density_max 0.329
_refine_diff_density_min -0.382
_refine_diff_density_rms 0.072
_refine_ls_extinction_coef 0.0035(9)
_refine_ls_extinction_method SHELXL
_refine_ls_goodness_of_fit_ref 1.045
_refine_ls_hydrogen_treatment constr
_refine_ls_matrix_type full
_refine_ls_number_parameters 201
_refine_ls_number_reflns 2196
_refine_ls_number_restraints 0
_refine_ls_restrained_S_all 1.045
_refine_ls_R_factor_all 0.1056
_refine_ls_R_factor_gt 0.0684
_refine_ls_shift/su_max 0.000
_refine_ls_shift/su_mean 0.000
_refine_ls_structure_factor_coef Fsqd
_refine_ls_weighting_details 'calc w=1/[\s^2^(Fo^2^)+(0.0974P)^2^+0.1680P] where P=(Fo^2^+2Fc^2^)/3'
_refine_ls_weighting_scheme calc
_refine_ls_wR_factor_gt 0.1822
_refine_ls_wR_factor_ref 0.2139
_reflns_number_gt 1360
_reflns_number_total 2196
_reflns_threshold_expression >2sigma(I)
_cod_data_source_file 1267-2051.cff
_cod_data_source_block XB0887m
_cod_depositor_comments
;
The following automatic conversions were performed:
'_symmetry_cell_setting' value 'Triclinic' changed to 'triclinic'
according to '/home/saulius/struct/CIF-dictionaries/cif_core.dic'
dictionary named 'cif_core.dic' version 2.4.1 from 2010-06-29.

Automatic conversion script
Id: cif_fix_enum 1555 2011-01-17 13:19:09Z saulius 
;
_cod_original_sg_symbol_Hall -P1
_cod_original_sg_symbol_H-M P-1
_cod_database_code 8102156

loop_
_symmetry_equiv_pos_as_xyz
'x, y, z'
'-x, -y, -z'

loop_
_atom_site_label
_atom_site_type_symbol
_atom_site_fract_x
_atom_site_fract_y
_atom_site_fract_z
_atom_site_U_iso_or_equiv
_atom_site_adp_type
_atom_site_occupancy
_atom_site_symmetry_multiplicity
_atom_site_Wyckoff_symbol
_atom_site_calc_flag
_atom_site_refinement_flags
_atom_site_disorder_assembly
_atom_site_disorder_group
N1 N 0.5454(4) 1.2213(4) 0.1189(3) 0.0564(8) Uani 1 2 i d . . .
O1 O 0.6549(5) 1.1603(4) 0.1758(3) 0.0829(9) Uani 1 2 i d . . .
O2 O 0.5612(4) 1.3427(4) 0.0480(3) 0.0717(8) Uani 1 2 i d . . .
O3 O 0.2608(4) 1.3595(4) -0.0025(3) 0.0727(8) Uani 1 2 i d . . .
H3 H 0.3483 1.3955 -0.0058 0.109 Uiso 1 2 i calc R . .
O4 O 0.2491(4) 0.9197(3) 0.4906(2) 0.0639(8) Uani 1 2 i d . . .
O5 O 0.2160(3) 0.5017(3) 0.31532(19) 0.0526(7) Uani 1 2 i d . . .
O6 O 0.2644(4) 0.1524(3) 0.6603(2) 0.0623(7) Uani 1 2 i d . . .
H6 H 0.2797 0.0748 0.6080 0.093 Uiso 1 2 i calc R . .
C1 C 0.3920(5) 1.1543(4) 0.1341(3) 0.0464(8) Uani 1 2 i d . . .
C2 C 0.2615(5) 1.2251(4) 0.0732(3) 0.0525(9) Uani 1 2 i d . . .
C3 C 0.1178(5) 1.1532(5) 0.0927(3) 0.0607(10) Uani 1 2 i d . . .
H3A H 0.0282 1.1968 0.0529 0.073 Uiso 1 2 i calc R . .
C4 C 0.1067(5) 1.0175(5) 0.1705(3) 0.0578(9) Uani 1 2 i d . . .
H4 H 0.0085 0.9714 0.1824 0.069 Uiso 1 2 i calc R . .
C5 C 0.2370(5) 0.9465(4) 0.2321(3) 0.0472(8) Uani 1 2 i d . . .
C6 C 0.3809(5) 1.0164(4) 0.2123(3) 0.0493(8) Uani 1 2 i d . . .
H6A H 0.4714 0.9714 0.2513 0.059 Uiso 1 2 i calc R . .
C7 C 0.2301(5) 0.7946(4) 0.3100(3) 0.0458(8) Uani 1 2 i d . . .
C8 C 0.2157(5) 0.6523(4) 0.2596(3) 0.0523(9) Uani 1 2 i d . . .
H8 H 0.2046 0.6592 0.1788 0.063 Uiso 1 2 i calc R . .
C9 C 0.2344(4) 0.4880(4) 0.4340(3) 0.0432(8) Uani 1 2 i d . . .
C10 C 0.2425(4) 0.6283(4) 0.4976(3) 0.0434(8) Uani 1 2 i d . . .
C11 C 0.2425(5) 0.7911(4) 0.4378(3) 0.0472(8) Uani 1 2 i d . . .
C12 C 0.2407(5) 0.3285(4) 0.4837(3) 0.0478(8) Uani 1 2 i d . . .
H12 H 0.2341 0.2380 0.4377 0.057 Uiso 1 2 i calc R . .
C13 C 0.2571(5) 0.3050(4) 0.6030(3) 0.0488(8) Uani 1 2 i d . . .
C14 C 0.2616(5) 0.4438(5) 0.6721(3) 0.0546(9) Uani 1 2 i d . . .
H14 H 0.2684 0.4293 0.7539 0.066 Uiso 1 2 i calc R . .
C15 C 0.2560(5) 0.6010(4) 0.6200(3) 0.0509(9) Uani 1 2 i d . . .
H15 H 0.2613 0.6918 0.6664 0.061 Uiso 1 2 i calc R . .

loop_
_atom_site_aniso_label
_atom_site_aniso_U_11
_atom_site_aniso_U_22
_atom_site_aniso_U_33
_atom_site_aniso_U_23
_atom_site_aniso_U_13
_atom_site_aniso_U_12
N1 0.069(2) 0.0494(17) 0.0544(17) 0.0065(14) -0.0181(15) -0.0282(16)
O1 0.097(2) 0.086(2) 0.104(2) 0.0392(18) -0.0587(19) -0.0590(19)
O2 0.088(2) 0.0630(16) 0.0737(16) 0.0260(14) -0.0234(14) -0.0444(15)
O3 0.098(2) 0.0619(17) 0.0725(17) 0.0309(14) -0.0369(16) -0.0401(16)
O4 0.096(2) 0.0460(14) 0.0610(14) 0.0032(12) -0.0280(13) -0.0383(14)
O5 0.0789(17) 0.0423(13) 0.0444(12) 0.0061(10) -0.0211(11) -0.0311(12)
O6 0.0900(19) 0.0474(14) 0.0660(15) 0.0220(12) -0.0360(14) -0.0369(14)
C1 0.055(2) 0.0433(18) 0.0420(17) 0.0014(14) -0.0109(15) -0.0234(16)
C2 0.067(2) 0.0420(18) 0.0481(18) 0.0082(15) -0.0179(17) -0.0198(18)
C3 0.069(3) 0.056(2) 0.062(2) 0.0122(18) -0.0284(19) -0.024(2)
C4 0.061(2) 0.053(2) 0.063(2) 0.0085(18) -0.0215(18) -0.0247(19)
C5 0.054(2) 0.0382(17) 0.0466(17) -0.0002(14) -0.0105(15) -0.0185(16)
C6 0.060(2) 0.0428(18) 0.0427(17) 0.0015(14) -0.0121(15) -0.0208(17)
C7 0.053(2) 0.0396(18) 0.0463(17) 0.0035(14) -0.0132(15) -0.0222(16)
C8 0.071(2) 0.0471(19) 0.0425(17) 0.0090(15) -0.0177(16) -0.0268(18)
C9 0.050(2) 0.0431(18) 0.0380(16) 0.0028(14) -0.0105(14) -0.0230(15)
C10 0.047(2) 0.0387(17) 0.0443(16) 0.0026(14) -0.0102(14) -0.0209(15)
C11 0.052(2) 0.0393(18) 0.0499(18) -0.0033(15) -0.0122(15) -0.0195(16)
C12 0.059(2) 0.0402(17) 0.0484(18) 0.0049(14) -0.0154(15) -0.0255(16)
C13 0.054(2) 0.0444(19) 0.0528(19) 0.0094(15) -0.0173(16) -0.0243(16)
C14 0.070(2) 0.056(2) 0.0488(19) 0.0131(16) -0.0258(17) -0.0305(19)
C15 0.060(2) 0.048(2) 0.0501(19) -0.0016(15) -0.0186(16) -0.0248(18)

loop_
_atom_type_symbol
_atom_type_description
_atom_type_scat_dispersion_real
_atom_type_scat_dispersion_imag
_atom_type_scat_source
C C 0.0033 0.0016 'International Tables Vol C Tables 4.2.6.8 and 6.1.1.4'
H H 0.0000 0.0000 'International Tables Vol C Tables 4.2.6.8 and 6.1.1.4'
N N 0.0061 0.0033 'International Tables Vol C Tables 4.2.6.8 and 6.1.1.4'
O O 0.0106 0.0060 'International Tables Vol C Tables 4.2.6.8 and 6.1.1.4'

loop_
_geom_angle_atom_site_label_1
_geom_angle_atom_site_label_2
_geom_angle_atom_site_label_3
_geom_angle
_geom_angle_site_symmetry_1
_geom_angle_site_symmetry_3
_geom_angle_publ_flag
O1 N1 O2 121.6(3) . . ?
O1 N1 C1 119.8(3) . . ?
O2 N1 C1 118.6(3) . . ?
C2 O3 H3 109.5 . . ?
C8 O5 C9 118.0(2) . . ?
C13 O6 H6 109.5 . . ?
C2 C1 C6 122.0(3) . . ?
C2 C1 N1 121.0(3) . . ?
C6 C1 N1 117.0(3) . . ?
O3 C2 C3 116.8(3) . . ?
O3 C2 C1 125.8(3) . . ?
C3 C2 C1 117.5(3) . . ?
C4 C3 C2 120.3(3) . . ?
C4 C3 H3A 119.8 . . ?
C2 C3 H3A 119.8 . . ?
C3 C4 C5 122.4(3) . . ?
C3 C4 H4 118.8 . . ?
C5 C4 H4 118.8 . . ?
C6 C5 C4 117.6(3) . . ?
C6 C5 C7 120.3(3) . . ?
C4 C5 C7 122.0(3) . . ?
C5 C6 C1 120.2(3) . . ?
C5 C6 H6A 119.9 . . ?
C1 C6 H6A 119.9 . . ?
C8 C7 C11 118.8(3) . . ?
C8 C7 C5 118.6(3) . . ?
C11 C7 C5 122.6(3) . . ?
O5 C8 C7 125.9(3) . . ?
O5 C8 H8 117.1 . . ?
C7 C8 H8 117.1 . . ?
C12 C9 O5 115.2(3) . . ?
C12 C9 C10 123.6(3) . . ?
O5 C9 C10 121.2(3) . . ?
C9 C10 C15 116.4(3) . . ?
C9 C10 C11 120.9(3) . . ?
C15 C10 C11 122.7(3) . . ?
O4 C11 C10 123.3(3) . . ?
O4 C11 C7 121.7(3) . . ?
C10 C11 C7 115.0(3) . . ?
C9 C12 C13 118.6(3) . . ?
C9 C12 H12 120.7 . . ?
C13 C12 H12 120.7 . . ?
O6 C13 C12 123.1(3) . . ?
O6 C13 C14 117.0(3) . . ?
C12 C13 C14 119.9(3) . . ?
C15 C14 C13 120.1(3) . . ?
C15 C14 H14 119.9 . . ?
C13 C14 H14 119.9 . . ?
C14 C15 C10 121.3(3) . . ?
C14 C15 H15 119.3 . . ?
C10 C15 H15 119.3 . . ?

loop_
_geom_bond_atom_site_label_1
_geom_bond_atom_site_label_2
_geom_bond_distance
_geom_bond_site_symmetry_2
_geom_bond_publ_flag
N1 O1 1.212(4) . ?
N1 O2 1.243(3) . ?
N1 C1 1.432(4) . ?
O3 C2 1.345(4) . ?
O3 H3 0.8200 . ?
O4 C11 1.232(4) . ?
O5 C8 1.340(4) . ?
O5 C9 1.373(3) . ?
O6 C13 1.356(4) . ?
O6 H6 0.8200 . ?
C1 C2 1.386(5) . ?
C1 C6 1.390(4) . ?
C2 C3 1.381(5) . ?
C3 C4 1.373(5) . ?
C3 H3A 0.9300 . ?
C4 C5 1.390(5) . ?
C4 H4 0.9300 . ?
C5 C6 1.371(4) . ?
C5 C7 1.476(4) . ?
C6 H6A 0.9300 . ?
C7 C8 1.346(4) . ?
C7 C11 1.456(4) . ?
C8 H8 0.9300 . ?
C9 C12 1.371(4) . ?
C9 C10 1.383(4) . ?
C10 C15 1.405(4) . ?
C10 C11 1.447(4) . ?
C12 C13 1.377(4) . ?
C12 H12 0.9300 . ?
C13 C14 1.396(5) . ?
C14 C15 1.365(4) . ?
C14 H14 0.9300 . ?
C15 H15 0.9300 . ?

loop_
_geom_torsion_atom_site_label_1
_geom_torsion_atom_site_label_2
_geom_torsion_atom_site_label_3
_geom_torsion_atom_site_label_4
_geom_torsion
_geom_torsion_site_symmetry_1
_geom_torsion_site_symmetry_2
_geom_torsion_site_symmetry_3
_geom_torsion_site_symmetry_4
_geom_torsion_publ_flag
O1 N1 C1 C2 178.1(3) . . . . ?
O2 N1 C1 C2 -1.2(5) . . . . ?
O1 N1 C1 C6 -1.8(5) . . . . ?
O2 N1 C1 C6 178.9(3) . . . . ?
C6 C1 C2 O3 179.2(3) . . . . ?
N1 C1 C2 O3 -0.7(5) . . . . ?
C6 C1 C2 C3 -0.1(5) . . . . ?
N1 C1 C2 C3 180.0(3) . . . . ?
O3 C2 C3 C4 -178.9(3) . . . . ?
C1 C2 C3 C4 0.4(5) . . . . ?
C2 C3 C4 C5 -0.2(6) . . . . ?
C3 C4 C5 C6 -0.3(5) . . . . ?
C3 C4 C5 C7 -176.7(3) . . . . ?
C4 C5 C6 C1 0.6(5) . . . . ?
C7 C5 C6 C1 177.1(3) . . . . ?
C2 C1 C6 C5 -0.4(5) . . . . ?
N1 C1 C6 C5 179.5(3) . . . . ?
C6 C5 C7 C8 -127.7(4) . . . . ?
C4 C5 C7 C8 48.6(5) . . . . ?
C6 C5 C7 C11 50.9(4) . . . . ?
C4 C5 C7 C11 -132.8(3) . . . . ?
C9 O5 C8 C7 -0.7(5) . . . . ?
C11 C7 C8 O5 -1.7(5) . . . . ?
C5 C7 C8 O5 177.0(3) . . . . ?
C8 O5 C9 C12 -177.7(3) . . . . ?
C8 O5 C9 C10 3.3(4) . . . . ?
C12 C9 C10 C15 -0.6(5) . . . . ?
O5 C9 C10 C15 178.3(3) . . . . ?
C12 C9 C10 C11 177.6(3) . . . . ?
O5 C9 C10 C11 -3.5(5) . . . . ?
C9 C10 C11 O4 179.8(3) . . . . ?
C15 C10 C11 O4 -2.0(5) . . . . ?
C9 C10 C11 C7 1.0(5) . . . . ?
C15 C10 C11 C7 179.2(3) . . . . ?
C8 C7 C11 O4 -177.4(3) . . . . ?
C5 C7 C11 O4 4.0(5) . . . . ?
C8 C7 C11 C10 1.4(5) . . . . ?
C5 C7 C11 C10 -177.2(3) . . . . ?
O5 C9 C12 C13 -179.4(3) . . . . ?
C10 C9 C12 C13 -0.4(5) . . . . ?
C9 C12 C13 O6 180.0(3) . . . . ?
C9 C12 C13 C14 1.8(5) . . . . ?
O6 C13 C14 C15 179.6(3) . . . . ?
C12 C13 C14 C15 -2.1(5) . . . . ?
C13 C14 C15 C10 1.1(5) . . . . ?
C9 C10 C15 C14 0.3(5) . . . . ?
C11 C10 C15 C14 -178.0(3) . . . . ?

loop_
_cod_related_entry_id
_cod_related_entry_database
_cod_related_entry_code
1 ChemSpider 4481923
